data_1542337
loop_
_publ_author_name
'Lewis, J. E. M.'
'Bordoli, R. J.'
'Denis, M.'
'Fletcher, C. J.'
'Galli, M.'
'Neal, E. A.'
'Rochette, E. M.'
'Goldup, S. M.'

_publ_section_title
;
 High yielding synthesis of 2,2&#x2032;-bipyridine macrocycles, versatile
 intermediates in the synthesis of rotaxanes
;
_journal_issue 5
_journal_name_full 'Chem. Sci.'
_journal_page_first 3154
_journal_paper_doi 10.1039/C6SC00011H
_journal_volume 7
_journal_year 2016
_chemical_formula_sum 'C61 H75 Cl2 N5 O5'
_chemical_formula_weight 1029.16
_space_group_crystal_system monoclinic
_space_group_IT_number 14
_space_group_name_Hall '-P 2ybc'
_space_group_name_H-M_alt 'P 1 21/c 1'
_symmetry_space_group_name_Hall '-P 2ybc'
_symmetry_space_group_name_H-M 'P 1 21/c 1'
_atom_sites_solution_hydrogens geom
_audit_creation_method SHELXL-2014/7
_audit_update_record
;
2015-12-15 deposited with the CCDC.
2016-01-27 downloaded from the CCDC.
;
_cell_angle_alpha 90
_cell_angle_beta 91.243(2)
_cell_angle_gamma 90
_cell_formula_units_Z 4
_cell_length_a 10.1938(16)
_cell_length_b 25.558(4)
_cell_length_c 21.504(3)
_cell_measurement_reflns_used 10287
_cell_measurement_temperature 293(2)
_cell_measurement_theta_max 27.5
_cell_measurement_theta_min 2.2
_cell_volume 5601.2(15)
_computing_structure_refinement 'SHELXL-2014/7 (Sheldrick, 2014)'
_diffrn_ambient_temperature 293(2)
_diffrn_measured_fraction_theta_full 0.999
_diffrn_measured_fraction_theta_max 0.998
_diffrn_measurement_device_type 'Rigaku Saturn724+ (2x2 bin mode)'
_diffrn_measurement_method 'profile data from \w-scans'
_diffrn_radiation_type MoK\a
_diffrn_radiation_wavelength 0.71073
_diffrn_reflns_av_R_equivalents 0.0938
_diffrn_reflns_av_unetI/netI 0.0865
_diffrn_reflns_Laue_measured_fraction_full 0.999
_diffrn_reflns_Laue_measured_fraction_max 0.998
_diffrn_reflns_limit_h_max 12
_diffrn_reflns_limit_h_min -13
_diffrn_reflns_limit_k_max 33
_diffrn_reflns_limit_k_min -33
_diffrn_reflns_limit_l_max 27
_diffrn_reflns_limit_l_min -27
_diffrn_reflns_number 55328
_diffrn_reflns_point_group_measured_fraction_full 0.999
_diffrn_reflns_point_group_measured_fraction_max 0.998
_diffrn_reflns_theta_full 25.242
_diffrn_reflns_theta_max 27.526
_diffrn_reflns_theta_min 2.368
_diffrn_source 'Sealed Tube'
_exptl_absorpt_coefficient_mu 0.169
_exptl_absorpt_correction_T_max 1.000
_exptl_absorpt_correction_T_min 0.456
_exptl_absorpt_correction_type multi-scan
_exptl_absorpt_process_details 'CrystalClear-SM Expert 2.1 b29 (Rigaku, 2013)'
_exptl_crystal_colour colourless
_exptl_crystal_density_diffrn 1.220
_exptl_crystal_description block
_exptl_crystal_F_000 2200
_exptl_crystal_size_max 0.100
_exptl_crystal_size_mid 0.070
_exptl_crystal_size_min 0.030
_refine_diff_density_max 0.543
_refine_diff_density_min -0.845
_refine_diff_density_rms 0.076
_refine_ls_extinction_method none
_refine_ls_goodness_of_fit_ref 0.865
_refine_ls_hydrogen_treatment constr
_refine_ls_matrix_type full
_refine_ls_number_parameters 727
_refine_ls_number_reflns 12877
_refine_ls_number_restraints 0
_refine_ls_restrained_S_all 0.865
_refine_ls_R_factor_all 0.1553
_refine_ls_R_factor_gt 0.0840
_refine_ls_shift/su_max 0.000
_refine_ls_shift/su_mean 0.000
_refine_ls_structure_factor_coef Fsqd
_refine_ls_weighting_details 'w=1/[\s^2^(Fo^2^)+(0.1866P)^2^+10.1302P] where P=(Fo^2^+2Fc^2^)/3'
_refine_ls_weighting_scheme calc
_refine_ls_wR_factor_gt 0.2327
_refine_ls_wR_factor_ref 0.3066
_reflns_Friedel_coverage 0.000
_reflns_number_gt 7016
_reflns_number_total 12877
_reflns_threshold_expression 'I > 2\s(I)'
_cod_data_source_file c6sc00011h2.cif
_cod_data_source_block shelx
_cod_depositor_comments 'Adding full bibliography for 1542335--1542337.cif.'
_cod_database_code 1542337
_shelx_shelxl_version_number 2014/7
_shelx_space_group_comment
;
The symmetry employed for this shelxl refinement is uniquely defined
by the following loop, which should always be used as a source of
symmetry information in preference to the above space-group names.
They are only intended as comments.
;
_shelx_estimated_absorpt_t_min 0.983
_shelx_estimated_absorpt_t_max 0.995

loop_
_space_group_symop_operation_xyz
'x, y, z'
'-x, y+1/2, -z+1/2'
'-x, -y, -z'
'x, -y-1/2, z-1/2'

loop_
_atom_site_label
_atom_site_type_symbol
_atom_site_fract_x
_atom_site_fract_y
_atom_site_fract_z
_atom_site_U_iso_or_equiv
_atom_site_adp_type
_atom_site_occupancy
_atom_site_site_symmetry_order
_atom_site_calc_flag
_atom_site_refinement_flags_posn
_atom_site_refinement_flags_adp
_atom_site_refinement_flags_occupancy
_atom_site_disorder_assembly
_atom_site_disorder_group
C1 C 0.6123(4) 0.63156(15) 0.21789(17) 0.0356(9) Uani 1 1 d . . . . .
C2 C 0.6706(5) 0.58214(18) 0.2130(2) 0.0482(11) Uani 1 1 d . . . . .
H2 H 0.6222 0.5535 0.1988 0.058 Uiso 1 1 calc R U . . .
C3 C 0.8028(5) 0.57690(19) 0.2298(2) 0.0548(13) Uani 1 1 d . . . . .
H3 H 0.8439 0.5446 0.2268 0.066 Uiso 1 1 calc R U . . .
C4 C 0.8712(5) 0.61937(18) 0.2505(2) 0.0491(11) Uani 1 1 d . . . . .
H4 H 0.9596 0.6164 0.2615 0.059 Uiso 1 1 calc R U . . .
C5 C 0.8072(4) 0.66777(16) 0.25517(17) 0.0369(9) Uani 1 1 d . . . . .
C6 C 0.8775(4) 0.71586(17) 0.27569(17) 0.0364(9) Uani 1 1 d . . . . .
C7 C 1.0036(5) 0.7270(2) 0.2551(2) 0.0507(12) Uani 1 1 d . . . . .
H7 H 1.0465 0.7024 0.2310 0.061 Uiso 1 1 calc R U . . .
C8 C 1.0665(4) 0.7736(2) 0.2697(2) 0.0516(12) Uani 1 1 d . . . . .
H8 H 1.1503 0.7800 0.2552 0.062 Uiso 1 1 calc R U . . .
C9 C 1.0048(4) 0.81070(17) 0.30583(19) 0.0402(10) Uani 1 1 d . . . . .
C10 C 0.8802(4) 0.79937(16) 0.32853(17) 0.0352(8) Uani 1 1 d . . . . .
H10 H 0.8390 0.8234 0.3541 0.042 Uiso 1 1 calc R U . . .
C11 C 0.8185(4) 0.75328(15) 0.31343(17) 0.0334(8) Uani 1 1 d . . . . .
H11 H 0.7353 0.7468 0.3287 0.040 Uiso 1 1 calc R U . . .
C12 C 1.1706(7) 0.8796(3) 0.3002(4) 0.0356(15) Uani 0.65 1 d . . P A 1
H12A H 1.2392 0.8533 0.2998 0.043 Uiso 0.65 1 calc R U P A 1
H12B H 1.1998 0.9082 0.3268 0.043 Uiso 0.65 1 calc R U P A 1
C13 C 1.1437(6) 0.8994(2) 0.2352(3) 0.0374(14) Uani 0.65 1 d . . P A 1
H13A H 1.2247 0.9080 0.2147 0.045 Uiso 0.65 1 calc R U P A 1
H13B H 1.0962 0.8736 0.2105 0.045 Uiso 0.65 1 calc R U P A 1
C92 C 1.1657(13) 0.8690(6) 0.2673(7) 0.041(3) Uani 0.35 1 d . . P A 2
H92A H 1.2463 0.8497 0.2749 0.050 Uiso 0.35 1 calc R U P A 2
H92B H 1.1302 0.8604 0.2264 0.050 Uiso 0.35 1 calc R U P A 2
C93 C 1.1850(11) 0.9248(5) 0.2747(6) 0.039(3) Uani 0.35 1 d . . P A 2
H93A H 1.2628 0.9365 0.2535 0.047 Uiso 0.35 1 calc R U P A 2
H93B H 1.1926 0.9344 0.3183 0.047 Uiso 0.35 1 calc R U P A 2
C14 C 1.0112(5) 0.95841(18) 0.1853(3) 0.0599(14) Uani 1 1 d . . . . .
H14A H 0.9776 0.9267 0.1659 0.072 Uiso 1 1 calc R U . . .
H14B H 1.0795 0.9726 0.1595 0.072 Uiso 1 1 calc R U . . .
C15 C 0.9036(5) 0.99732(16) 0.1920(2) 0.0459(11) Uani 1 1 d . . . . .
H15A H 0.8374 0.9839 0.2195 0.055 Uiso 1 1 calc R U . . .
H15B H 0.9380 1.0297 0.2092 0.055 Uiso 1 1 calc R U . . .
C16 C 0.7447(5) 1.04243(16) 0.1320(2) 0.0475(11) Uani 1 1 d . . . . .
H16A H 0.7371 1.0586 0.0913 0.057 Uiso 1 1 calc R U . . .
H16B H 0.7666 1.0698 0.1618 0.057 Uiso 1 1 calc R U . . .
C17 C 0.6138(4) 1.01976(15) 0.14815(19) 0.0409(10) Uani 1 1 d . . . . .
H17A H 0.6230 0.9975 0.1845 0.049 Uiso 1 1 calc R U . . .
H17B H 0.5528 1.0477 0.1576 0.049 Uiso 1 1 calc R U . . .
C18 C 0.4495(5) 0.96170(16) 0.11109(19) 0.0430(10) Uani 1 1 d . . . . .
H18A H 0.3859 0.9848 0.1298 0.052 Uiso 1 1 calc R U . . .
H18B H 0.4701 0.9337 0.1401 0.052 Uiso 1 1 calc R U . . .
C19 C 0.3953(5) 0.93964(16) 0.05045(19) 0.0436(10) Uani 1 1 d . . . . .
H19A H 0.3733 0.9681 0.0223 0.052 Uiso 1 1 calc R U . . .
H19B H 0.4617 0.9183 0.0312 0.052 Uiso 1 1 calc R U . . .
C20 C 0.2973(4) 0.85752(15) 0.08089(17) 0.0354(9) Uani 1 1 d . . . . .
C21 C 0.1843(4) 0.82942(16) 0.09419(17) 0.0359(9) Uani 1 1 d . . . . .
H21 H 0.1026 0.8453 0.0894 0.043 Uiso 1 1 calc R U . . .
C22 C 0.1920(4) 0.77813(15) 0.11450(17) 0.0326(8) Uani 1 1 d . . . . .
H22 H 0.1156 0.7600 0.1233 0.039 Uiso 1 1 calc R U . . .
C23 C 0.3142(4) 0.75323(15) 0.12190(16) 0.0305(8) Uani 1 1 d . . . . .
C24 C 0.4258(4) 0.78155(15) 0.10688(17) 0.0351(8) Uani 1 1 d . . . . .
H24 H 0.5074 0.7654 0.1101 0.042 Uiso 1 1 calc R U . . .
C25 C 0.4188(4) 0.83316(15) 0.08732(18) 0.0355(9) Uani 1 1 d . . . . .
H25 H 0.4951 0.8514 0.0785 0.043 Uiso 1 1 calc R U . . .
C26 C 0.3313(4) 0.69931(15) 0.14708(16) 0.0312(8) Uani 1 1 d . . . . .
C27 C 0.2301(4) 0.66170(15) 0.14620(17) 0.0342(8) Uani 1 1 d . . . . .
H27 H 0.1480 0.6695 0.1289 0.041 Uiso 1 1 calc R U . . .
C28 C 0.2554(4) 0.61290(16) 0.17156(19) 0.0393(9) Uani 1 1 d . . . . .
H28 H 0.1899 0.5876 0.1720 0.047 Uiso 1 1 calc R U . . .
C29 C 0.3791(4) 0.60207(16) 0.19624(18) 0.0387(9) Uani 1 1 d . . . . .
H29 H 0.3977 0.5695 0.2135 0.046 Uiso 1 1 calc R U . . .
C30 C 0.4757(4) 0.64090(15) 0.19482(16) 0.0328(8) Uani 1 1 d . . . . .
C31 C 0.3437(7) 0.68749(17) 0.3336(2) 0.0704(18) Uani 1 1 d . . . . .
H31A H 0.2756 0.7041 0.3092 0.106 Uiso 1 1 calc R U . . .
H31B H 0.3180 0.6523 0.3431 0.106 Uiso 1 1 calc R U . . .
H31C H 0.4232 0.6869 0.3105 0.106 Uiso 1 1 calc R U . . .
C32 C 0.2461(5) 0.71304(16) 0.4342(2) 0.0506(12) Uani 1 1 d . . . . .
H32A H 0.2621 0.7305 0.4731 0.076 Uiso 1 1 calc R U . . .
H32B H 0.2283 0.6767 0.4417 0.076 Uiso 1 1 calc R U . . .
H32C H 0.1720 0.7288 0.4132 0.076 Uiso 1 1 calc R U . . .
C33 C 0.4834(5) 0.6924(2) 0.4283(3) 0.0699(17) Uani 1 1 d . . . . .
H33A H 0.5585 0.6930 0.4021 0.105 Uiso 1 1 calc R U . . .
H33B H 0.4620 0.6568 0.4382 0.105 Uiso 1 1 calc R U . . .
H33C H 0.5028 0.7113 0.4659 0.105 Uiso 1 1 calc R U . . .
C34 C 0.3663(4) 0.71796(13) 0.39403(16) 0.0310(8) Uani 1 1 d . . . . .
C35 C 0.2273(4) 0.90432(16) 0.4758(2) 0.0406(10) Uani 1 1 d . . . . .
H35A H 0.1752 0.9057 0.4381 0.061 Uiso 1 1 calc R U . . .
H35B H 0.2028 0.9325 0.5026 0.061 Uiso 1 1 calc R U . . .
H35C H 0.2130 0.8716 0.4964 0.061 Uiso 1 1 calc R U . . .
C36 C 0.4559(4) 0.90274(15) 0.52000(17) 0.0369(9) Uani 1 1 d . . . . .
H36A H 0.4462 0.8677 0.5352 0.055 Uiso 1 1 calc R U . . .
H36B H 0.4265 0.9270 0.5508 0.055 Uiso 1 1 calc R U . . .
H36C H 0.5466 0.9093 0.5116 0.055 Uiso 1 1 calc R U . . .
C37 C 0.3959(4) 0.96516(14) 0.43478(18) 0.0340(8) Uani 1 1 d . . . . .
H37A H 0.4875 0.9702 0.4273 0.051 Uiso 1 1 calc R U . . .
H37B H 0.3673 0.9904 0.4647 0.051 Uiso 1 1 calc R U . . .
H37C H 0.3466 0.9696 0.3966 0.051 Uiso 1 1 calc R U . . .
C38 C 0.3737(4) 0.90948(13) 0.46011(16) 0.0290(8) Uani 1 1 d . . . . .
C39 C 0.4119(3) 0.86746(13) 0.41299(16) 0.0252(7) Uani 1 1 d . . . . .
C40 C 0.3728(4) 0.81549(13) 0.42224(16) 0.0276(7) Uani 1 1 d . . . . .
H40 H 0.3247 0.8076 0.4573 0.033 Uiso 1 1 calc R U . . .
C41 C 0.4028(3) 0.77485(13) 0.38109(15) 0.0255(7) Uani 1 1 d . . . . .
C42 C 0.4760(3) 0.78742(13) 0.32899(15) 0.0251(7) Uani 1 1 d . . . . .
H42 H 0.4964 0.7615 0.3005 0.030 Uiso 1 1 calc R U . . .
C43 C 0.5187(3) 0.83868(13) 0.31937(15) 0.0241(7) Uani 1 1 d . . . . .
C44 C 0.4872(3) 0.87818(13) 0.36113(15) 0.0256(7) Uani 1 1 d . . . . .
H44 H 0.5167 0.9121 0.3543 0.031 Uiso 1 1 calc R U . . .
C45 C 0.5975(3) 0.84961(12) 0.26486(15) 0.0230(7) Uani 1 1 d . . . . .
C46 C 0.6331(3) 0.81634(13) 0.21834(15) 0.0245(7) Uani 1 1 d . . . . .
H46 H 0.6112 0.7812 0.2140 0.029 Uiso 1 1 calc R U . . .
C47 C 0.7615(3) 0.83124(13) 0.12062(15) 0.0248(7) Uani 1 1 d . . . . .
C48 C 0.7796(3) 0.77851(13) 0.10680(16) 0.0248(7) Uani 1 1 d . . . . .
H48 H 0.7651 0.7533 0.1371 0.030 Uiso 1 1 calc R U . . .
C49 C 0.8195(3) 0.76330(13) 0.04798(16) 0.0255(7) Uani 1 1 d . . . . .
C50 C 0.8441(3) 0.80277(13) 0.00461(16) 0.0272(7) Uani 1 1 d . . . . .
H50 H 0.8706 0.7931 -0.0349 0.033 Uiso 1 1 calc R U . . .
C51 C 0.8307(3) 0.85624(13) 0.01803(16) 0.0262(7) Uani 1 1 d . . . . .
C52 C 0.7865(3) 0.87004(13) 0.07696(16) 0.0276(7) Uani 1 1 d . . . . .
H52 H 0.7739 0.9051 0.0870 0.033 Uiso 1 1 calc R U . . .
C53 C 0.8286(3) 0.70559(13) 0.02845(16) 0.0270(7) Uani 1 1 d . . . . .
C54 C 0.8174(5) 0.66847(14) 0.08402(18) 0.0388(9) Uani 1 1 d . . . . .
H54A H 0.7331 0.6728 0.1024 0.058 Uiso 1 1 calc R U . . .
H54B H 0.8851 0.6764 0.1143 0.058 Uiso 1 1 calc R U . . .
H54C H 0.8267 0.6330 0.0702 0.058 Uiso 1 1 calc R U . . .
C55 C 0.7166(4) 0.69478(15) -0.01814(18) 0.0339(8) Uani 1 1 d . . . . .
H55A H 0.6342 0.7009 0.0013 0.051 Uiso 1 1 calc R U . . .
H55B H 0.7209 0.6590 -0.0317 0.051 Uiso 1 1 calc R U . . .
H55C H 0.7245 0.7176 -0.0533 0.051 Uiso 1 1 calc R U . . .
C56 C 0.9613(4) 0.69495(14) -0.00231(17) 0.0309(8) Uani 1 1 d . . . . .
H56A H 0.9669 0.6586 -0.0132 0.046 Uiso 1 1 calc R U . . .
H56B H 1.0315 0.7037 0.0263 0.046 Uiso 1 1 calc R U . . .
H56C H 0.9679 0.7159 -0.0391 0.046 Uiso 1 1 calc R U . . .
C57 C 0.8602(4) 0.89846(13) -0.03053(17) 0.0314(8) Uani 1 1 d . . . . .
C58 C 0.9941(9) 0.9267(3) -0.0050(4) 0.044(2) Uani 0.5 1 d . . P B 1
H58A H 1.0165 0.9548 -0.0324 0.066 Uiso 0.5 1 calc R U P B 1
H58B H 1.0642 0.9016 -0.0036 0.066 Uiso 0.5 1 calc R U P B 1
H58C H 0.9806 0.9403 0.0359 0.066 Uiso 0.5 1 calc R U P B 1
C59 C 0.8942(11) 0.8759(3) -0.0930(3) 0.0386(19) Uani 0.5 1 d . . P B 1
H59A H 0.8243 0.8535 -0.1075 0.058 Uiso 0.5 1 calc R U P B 1
H59B H 0.9738 0.8560 -0.0891 0.058 Uiso 0.5 1 calc R U P B 1
H59C H 0.9060 0.9038 -0.1222 0.058 Uiso 0.5 1 calc R U P B 1
C60 C 0.7568(10) 0.9380(4) -0.0341(5) 0.050(2) Uani 0.5 1 d . . P B 1
H60A H 0.6764 0.9221 -0.0485 0.075 Uiso 0.5 1 calc R U P B 1
H60B H 0.7815 0.9650 -0.0626 0.075 Uiso 0.5 1 calc R U P B 1
H60C H 0.7446 0.9529 0.0063 0.075 Uiso 0.5 1 calc R U P B 1
C61 C 0.8644(13) 0.9527(3) -0.0050(4) 0.061(3) Uani 0.5 1 d . . P B 2
H61A H 0.9321 0.9551 0.0266 0.092 Uiso 0.5 1 calc R U P B 2
H61B H 0.7812 0.9610 0.0127 0.092 Uiso 0.5 1 calc R U P B 2
H61C H 0.8824 0.9770 -0.0378 0.092 Uiso 0.5 1 calc R U P B 2
C62 C 0.9805(10) 0.8860(4) -0.0664(5) 0.050(2) Uani 0.5 1 d . . P B 2
H62A H 0.9905 0.9113 -0.0989 0.075 Uiso 0.5 1 calc R U P B 2
H62B H 0.9720 0.8517 -0.0843 0.075 Uiso 0.5 1 calc R U P B 2
H62C H 1.0560 0.8869 -0.0390 0.075 Uiso 0.5 1 calc R U P B 2
C63 C 0.7381(9) 0.8984(4) -0.0804(4) 0.050(2) Uani 0.5 1 d . . P B 2
H63A H 0.7551 0.9230 -0.1130 0.075 Uiso 0.5 1 calc R U P B 2
H63B H 0.6592 0.9081 -0.0598 0.075 Uiso 0.5 1 calc R U P B 2
H63C H 0.7280 0.8640 -0.0978 0.075 Uiso 0.5 1 calc R U P B 2
N1 N 0.4510(3) 0.68881(12) 0.17146(14) 0.0313(7) Uani 1 1 d . . . . .
N2 N 0.6789(3) 0.67372(13) 0.23966(14) 0.0338(7) Uani 1 1 d . . . . .
N3 N 0.7075(3) 0.84578(11) 0.17965(14) 0.0300(7) Uani 1 1 d . . . . .
N4 N 0.7171(4) 0.89534(12) 0.20207(16) 0.0416(9) Uani 1 1 d . . . . .
N5 N 0.6504(4) 0.89770(12) 0.25382(15) 0.0387(8) Uani 1 1 d . . . . .
O1 O 0.2794(3) 0.90829(11) 0.06078(13) 0.0424(7) Uani 1 1 d . . . . .
O2 O 0.5648(3) 0.98986(11) 0.09641(13) 0.0439(7) Uani 1 1 d . . . . .
O3 O 0.8485(3) 1.00607(11) 0.13149(14) 0.0469(8) Uani 1 1 d . . . . .
O4 O 1.0616(4) 0.94747(14) 0.2447(2) 0.0706(11) Uani 1 1 d . . . . .
O5 O 1.0564(3) 0.85815(12) 0.32292(17) 0.0541(9) Uani 1 1 d . . . . .
Cl99 Cl 0.98912(19) 0.51785(7) 0.10597(12) 0.1116(8) Uani 1 1 d . . . . .
Cl98 Cl 1.2339(4) 0.4719(2) 0.1008(3) 0.1054(16) Uani 0.45 1 d . . P C 1
Cl97 Cl 1.2003(4) 0.44679(15) 0.06701(18) 0.0947(12) Uani 0.55 1 d . . P C 2
C99 C 1.0954(9) 0.4621(4) 0.1198(5) 0.145(4) Uani 1 1 d . . . . .
H99A H 1.0951 0.4534 0.1637 0.174 Uiso 1 1 calc R U . C 1
H99B H 1.0609 0.4323 0.0968 0.174 Uiso 1 1 calc R U . C 1

loop_
_atom_site_aniso_label
_atom_site_aniso_U_11
_atom_site_aniso_U_22
_atom_site_aniso_U_33
_atom_site_aniso_U_23
_atom_site_aniso_U_13
_atom_site_aniso_U_12
C1 0.041(2) 0.039(2) 0.0266(18) -0.0026(15) 0.0004(16) 0.0062(17)
C2 0.059(3) 0.043(2) 0.043(2) -0.0118(19) -0.007(2) 0.013(2)
C3 0.060(3) 0.050(3) 0.053(3) -0.015(2) -0.009(2) 0.026(2)
C4 0.045(3) 0.056(3) 0.046(2) -0.012(2) -0.008(2) 0.022(2)
C5 0.034(2) 0.050(2) 0.0273(18) -0.0050(16) 0.0002(16) 0.0117(17)
C6 0.030(2) 0.053(2) 0.0267(18) 0.0024(17) -0.0020(15) 0.0044(17)
C7 0.039(2) 0.075(3) 0.039(2) -0.007(2) 0.0095(19) 0.007(2)
C8 0.031(2) 0.076(3) 0.048(3) 0.006(2) 0.011(2) -0.003(2)
C9 0.031(2) 0.052(2) 0.037(2) 0.0158(18) -0.0027(17) -0.0022(18)
C10 0.032(2) 0.047(2) 0.0263(18) 0.0056(16) -0.0006(15) 0.0016(17)
C11 0.0262(19) 0.044(2) 0.0298(18) 0.0024(16) 0.0032(15) -0.0003(16)
C12 0.029(3) 0.044(4) 0.034(4) 0.002(3) 0.008(3) -0.002(3)
C13 0.039(4) 0.038(3) 0.036(3) -0.005(3) 0.011(3) -0.003(3)
C92 0.032(7) 0.066(9) 0.027(6) 0.019(7) 0.011(6) 0.001(6)
C93 0.025(6) 0.048(7) 0.045(7) 0.005(6) -0.005(5) -0.006(5)
C14 0.055(3) 0.035(2) 0.091(4) 0.008(2) 0.025(3) -0.005(2)
C15 0.053(3) 0.031(2) 0.054(3) -0.0019(18) 0.005(2) -0.0116(18)
C16 0.063(3) 0.030(2) 0.049(2) 0.0040(18) 0.001(2) -0.008(2)
C17 0.055(3) 0.0277(18) 0.040(2) -0.0051(16) -0.0001(19) -0.0002(18)
C18 0.055(3) 0.037(2) 0.037(2) -0.0005(17) 0.007(2) -0.0075(19)
C19 0.058(3) 0.037(2) 0.036(2) 0.0004(17) 0.007(2) -0.0083(19)
C20 0.040(2) 0.038(2) 0.0284(18) -0.0049(15) 0.0012(16) -0.0022(17)
C21 0.035(2) 0.044(2) 0.0296(19) -0.0024(16) 0.0075(16) 0.0047(17)
C22 0.0276(19) 0.039(2) 0.0314(19) -0.0045(16) 0.0046(15) -0.0014(15)
C23 0.030(2) 0.0379(19) 0.0238(17) -0.0033(14) 0.0018(14) -0.0022(15)
C24 0.029(2) 0.044(2) 0.0324(19) -0.0049(16) -0.0035(15) -0.0024(16)
C25 0.030(2) 0.041(2) 0.036(2) -0.0020(16) -0.0010(16) -0.0087(16)
C26 0.0287(19) 0.0386(19) 0.0263(17) -0.0051(15) 0.0031(14) -0.0009(15)
C27 0.029(2) 0.044(2) 0.0296(18) -0.0063(16) 0.0022(15) -0.0040(16)
C28 0.040(2) 0.041(2) 0.037(2) -0.0041(17) 0.0087(18) -0.0075(18)
C29 0.047(3) 0.036(2) 0.033(2) -0.0043(16) 0.0017(18) -0.0005(18)
C30 0.037(2) 0.0364(19) 0.0249(17) -0.0066(15) 0.0046(15) 0.0040(16)
C31 0.138(6) 0.033(2) 0.041(2) -0.0065(19) 0.020(3) -0.036(3)
C32 0.053(3) 0.030(2) 0.070(3) -0.003(2) 0.029(2) -0.0132(19)
C33 0.059(3) 0.049(3) 0.101(4) 0.045(3) -0.001(3) -0.006(2)
C34 0.041(2) 0.0268(17) 0.0254(17) 0.0010(14) 0.0080(15) -0.0071(15)
C35 0.036(2) 0.039(2) 0.048(2) -0.0104(18) 0.0150(19) -0.0056(17)
C36 0.047(2) 0.036(2) 0.0279(18) -0.0076(15) 0.0050(17) -0.0022(17)
C37 0.039(2) 0.0277(17) 0.035(2) -0.0072(15) 0.0086(17) -0.0041(16)
C38 0.0306(19) 0.0275(17) 0.0292(18) -0.0034(14) 0.0075(15) -0.0045(14)
C39 0.0252(18) 0.0241(16) 0.0262(16) -0.0035(13) 0.0010(14) -0.0034(13)
C40 0.0295(19) 0.0310(17) 0.0228(16) 0.0022(13) 0.0075(14) -0.0041(14)
C41 0.0272(18) 0.0260(16) 0.0236(16) 0.0007(13) 0.0032(14) -0.0035(13)
C42 0.0289(18) 0.0238(16) 0.0228(16) -0.0021(13) 0.0033(13) -0.0010(13)
C43 0.0234(17) 0.0277(16) 0.0210(15) -0.0005(13) 0.0013(13) 0.0000(13)
C44 0.0264(18) 0.0243(16) 0.0261(17) -0.0010(13) 0.0022(14) -0.0052(13)
C45 0.0243(17) 0.0201(15) 0.0248(16) 0.0005(12) 0.0060(13) -0.0020(12)
C46 0.0234(17) 0.0250(16) 0.0253(16) -0.0001(13) 0.0043(13) -0.0032(13)
C47 0.0211(17) 0.0279(16) 0.0256(16) 0.0005(13) 0.0052(13) -0.0019(13)
C48 0.0220(17) 0.0248(16) 0.0276(17) 0.0029(13) 0.0005(13) -0.0009(13)
C49 0.0213(17) 0.0252(16) 0.0301(17) 0.0027(13) 0.0041(13) 0.0015(13)
C50 0.0251(18) 0.0296(17) 0.0272(17) 0.0003(14) 0.0067(14) 0.0008(14)
C51 0.0232(17) 0.0282(17) 0.0275(17) 0.0017(14) 0.0049(14) -0.0019(13)
C52 0.0292(19) 0.0234(16) 0.0304(18) -0.0007(13) 0.0052(15) -0.0020(13)
C53 0.0281(19) 0.0238(16) 0.0293(17) -0.0015(13) 0.0040(14) 0.0026(13)
C54 0.055(3) 0.0265(18) 0.035(2) 0.0008(15) 0.0049(19) 0.0054(17)
C55 0.030(2) 0.0311(18) 0.041(2) -0.0066(16) 0.0041(16) -0.0043(15)
C56 0.0271(19) 0.0321(18) 0.0334(19) -0.0070(15) 0.0017(15) 0.0050(15)
C57 0.038(2) 0.0246(17) 0.0325(19) 0.0041(14) 0.0120(16) 0.0001(15)
C58 0.055(6) 0.044(5) 0.033(4) 0.007(4) 0.003(4) -0.025(4)
C59 0.064(6) 0.032(4) 0.020(4) 0.006(3) 0.009(4) -0.011(4)
C60 0.048(5) 0.053(5) 0.051(5) 0.024(5) 0.023(5) 0.013(4)
C61 0.109(10) 0.033(4) 0.044(5) 0.008(4) 0.015(6) -0.023(5)
C62 0.040(5) 0.046(5) 0.064(6) 0.016(5) 0.025(5) 0.001(4)
C63 0.036(5) 0.062(6) 0.051(5) 0.025(5) -0.007(4) -0.005(4)
N1 0.0301(17) 0.0377(17) 0.0260(15) -0.0038(13) 0.0010(13) 0.0009(13)
N2 0.0343(18) 0.0408(17) 0.0261(15) -0.0038(13) -0.0018(13) 0.0084(14)
N3 0.0350(17) 0.0263(14) 0.0290(15) -0.0004(12) 0.0096(13) -0.0032(12)
N4 0.058(2) 0.0279(16) 0.0404(18) -0.0048(14) 0.0238(17) -0.0094(15)
N5 0.050(2) 0.0287(16) 0.0380(18) -0.0051(13) 0.0192(16) -0.0078(14)
O1 0.0470(18) 0.0379(15) 0.0424(16) -0.0003(12) 0.0001(13) 0.0000(13)
O2 0.0555(19) 0.0399(15) 0.0366(15) -0.0043(12) 0.0091(14) -0.0134(13)
O3 0.057(2) 0.0361(15) 0.0480(17) 0.0003(13) 0.0113(15) -0.0106(14)
O4 0.047(2) 0.063(2) 0.102(3) 0.042(2) 0.012(2) 0.0038(17)
O5 0.0336(17) 0.0499(18) 0.079(2) 0.0207(16) -0.0030(16) -0.0115(14)
Cl99 0.0806(12) 0.0847(12) 0.171(2) -0.0380(12) 0.0440(13) -0.0095(9)
Cl98 0.063(2) 0.092(3) 0.161(5) 0.017(3) -0.002(3) 0.009(2)
Cl97 0.107(3) 0.085(2) 0.093(2) 0.0017(18) 0.045(2) 0.021(2)
C99 0.129(8) 0.129(7) 0.181(9) -0.032(7) 0.102(7) -0.049(6)

loop_
_atom_type_symbol
_atom_type_description
_atom_type_scat_dispersion_real
_atom_type_scat_dispersion_imag
_atom_type_scat_source
C C 0.0033 0.0016 'International Tables Vol C Tables 4.2.6.8 and 6.1.1.4'
H H 0.0000 0.0000 'International Tables Vol C Tables 4.2.6.8 and 6.1.1.4'
N N 0.0061 0.0033 'International Tables Vol C Tables 4.2.6.8 and 6.1.1.4'
O O 0.0106 0.0060 'International Tables Vol C Tables 4.2.6.8 and 6.1.1.4'
Cl Cl 0.1484 0.1585 'International Tables Vol C Tables 4.2.6.8 and 6.1.1.4'

loop_
_geom_angle_atom_site_label_1
_geom_angle_atom_site_label_2
_geom_angle_atom_site_label_3
_geom_angle
N2 C1 C2 122.3(4)
N2 C1 C30 116.5(3)
C2 C1 C30 121.0(4)
C3 C2 C1 118.4(4)
C4 C3 C2 119.6(4)
C3 C4 C5 119.4(4)
N2 C5 C4 122.1(4)
N2 C5 C6 116.0(3)
C4 C5 C6 121.9(4)
C7 C6 C11 117.1(4)
C7 C6 C5 121.0(4)
C11 C6 C5 121.8(3)
C8 C7 C6 121.8(4)
C9 C8 C7 120.1(4)
O5 C9 C8 125.5(4)
O5 C9 C10 115.8(4)
C8 C9 C10 118.7(4)
C11 C10 C9 120.7(4)
C10 C11 C6 121.6(4)
O5 C12 C13 108.8(6)
O4 C13 C12 103.8(5)
C93 C92 O5 100.2(10)
C92 C93 O4 102.7(9)
O4 C14 C15 107.6(4)
O3 C15 C14 107.1(4)
O3 C16 C17 114.7(3)
O2 C17 C16 108.8(3)
O2 C18 C19 106.6(3)
O1 C19 C18 110.9(3)
O1 C20 C25 124.4(4)
O1 C20 C21 116.4(4)
C25 C20 C21 119.2(4)
C22 C21 C20 120.8(4)
C21 C22 C23 120.6(4)
C24 C23 C22 117.7(4)
C24 C23 C26 118.4(3)
C22 C23 C26 123.8(3)
C25 C24 C23 121.9(4)
C24 C25 C20 119.8(4)
N1 C26 C27 121.8(4)
N1 C26 C23 115.1(3)
C27 C26 C23 123.1(4)
C28 C27 C26 118.7(4)
C27 C28 C29 119.4(4)
C28 C29 C30 119.0(4)
N1 C30 C29 121.8(4)
N1 C30 C1 115.9(3)
C29 C30 C1 122.2(4)
C32 C34 C31 109.4(4)
C32 C34 C41 112.6(3)
C31 C34 C41 111.3(3)
C32 C34 C33 108.7(4)
C31 C34 C33 107.0(4)
C41 C34 C33 107.6(3)
C36 C38 C39 109.6(3)
C36 C38 C37 108.6(3)
C39 C38 C37 111.8(3)
C36 C38 C35 108.7(3)
C39 C38 C35 110.2(3)
C37 C38 C35 107.8(3)
C44 C39 C40 117.6(3)
C44 C39 C38 122.9(3)
C40 C39 C38 119.5(3)
C39 C40 C41 123.0(3)
C42 C41 C40 117.6(3)
C42 C41 C34 120.1(3)
C40 C41 C34 122.2(3)
C41 C42 C43 120.5(3)
C44 C43 C42 120.5(3)
C44 C43 C45 121.1(3)
C42 C43 C45 118.4(3)
C43 C44 C39 120.8(3)
N5 C45 C46 108.7(3)
N5 C45 C43 122.5(3)
C46 C45 C43 128.8(3)
N3 C46 C45 105.2(3)
C52 C47 C48 121.2(3)
C52 C47 N3 119.2(3)
C48 C47 N3 119.5(3)
C49 C48 C47 120.4(3)
C48 C49 C50 117.7(3)
C48 C49 C53 122.5(3)
C50 C49 C53 119.8(3)
C49 C50 C51 123.0(3)
C52 C51 C50 117.8(3)
C52 C51 C57 120.7(3)
C50 C51 C57 121.5(3)
C47 C52 C51 119.9(3)
C55 C53 C54 109.4(3)
C55 C53 C49 107.7(3)
C54 C53 C49 112.0(3)
C55 C53 C56 109.7(3)
C54 C53 C56 107.9(3)
C49 C53 C56 110.2(3)
C61 C57 C62 111.8(7)
C60 C57 C59 113.4(6)
C60 C57 C51 111.8(4)
C61 C57 C51 114.0(4)
C62 C57 C51 112.0(4)
C59 C57 C51 112.9(4)
C61 C57 C63 105.0(7)
C62 C57 C63 106.5(6)
C51 C57 C63 106.8(4)
C60 C57 C58 108.1(6)
C59 C57 C58 105.2(5)
C51 C57 C58 104.9(4)
C26 N1 C30 119.2(3)
C1 N2 C5 118.1(3)
N4 N3 C46 109.5(3)
N4 N3 C47 121.8(3)
C46 N3 C47 128.5(3)
N5 N4 N3 108.0(3)
N4 N5 C45 108.6(3)
C20 O1 C19 117.8(3)
C18 O2 C17 112.0(3)
C16 O3 C15 112.2(3)
C14 O4 C13 103.5(4)
C14 O4 C93 138.7(6)
C9 O5 C12 125.3(5)
C9 O5 C92 102.3(6)
Cl98 C99 Cl99 112.8(6)
Cl97 C99 Cl99 118.4(6)

loop_
_geom_bond_atom_site_label_1
_geom_bond_atom_site_label_2
_geom_bond_distance
C1 N2 1.351(5)
C1 C2 1.401(6)
C1 C30 1.488(6)
C2 C3 1.394(7)
C3 C4 1.361(7)
C4 C5 1.403(6)
C5 N2 1.351(5)
C5 C6 1.485(6)
C6 C7 1.397(6)
C6 C11 1.399(5)
C7 C8 1.386(7)
C8 C9 1.385(6)
C9 O5 1.369(5)
C9 C10 1.400(5)
C10 C11 1.371(6)
C12 O5 1.385(7)
C12 C13 1.506(9)
C13 O4 1.503(7)
C92 C93 1.45(2)
C92 O5 1.675(13)
C93 O4 1.516(12)
C14 O4 1.396(7)
C14 C15 1.490(7)
C15 O3 1.423(6)
C16 O3 1.408(5)
C16 C17 1.503(6)
C17 O2 1.431(5)
C18 O2 1.420(5)
C18 C19 1.514(6)
C19 O1 1.449(5)
C20 O1 1.379(5)
C20 C25 1.390(6)
C20 C21 1.393(6)
C21 C22 1.383(5)
C22 C23 1.405(5)
C23 C24 1.392(5)
C23 C26 1.489(5)
C24 C25 1.386(6)
C26 N1 1.344(5)
C26 C27 1.410(5)
C27 C28 1.383(6)
C28 C29 1.386(6)
C29 C30 1.398(6)
C30 N1 1.345(5)
C31 C34 1.528(6)
C32 C34 1.519(5)
C33 C34 1.535(6)
C34 C41 1.528(5)
C35 C38 1.543(5)
C36 C38 1.531(5)
C37 C38 1.542(5)
C38 C39 1.533(5)
C39 C44 1.395(5)
C39 C40 1.402(5)
C40 C41 1.403(5)
C41 C42 1.397(4)
C42 C43 1.397(5)
C43 C44 1.393(5)
C43 C45 1.463(4)
C45 N5 1.365(4)
C45 C46 1.368(5)
C46 N3 1.364(4)
C47 C52 1.393(5)
C47 C48 1.393(5)
C47 N3 1.443(4)
C48 C49 1.392(5)
C49 C50 1.400(5)
C49 C53 1.537(5)
C50 C51 1.404(5)
C51 C52 1.399(5)
C51 C57 1.536(5)
C53 C55 1.528(5)
C53 C54 1.532(5)
C53 C56 1.542(5)
C57 C60 1.461(9)
C57 C61 1.492(9)
C57 C62 1.497(9)
C57 C59 1.509(8)
C57 C63 1.625(10)
C57 C58 1.628(9)
N3 N4 1.358(4)
N4 N5 1.318(4)
Cl99 C99 1.811(11)
Cl98 C99 1.500(8)
Cl97 C99 1.624(8)
